data_2011015
loop_
_publ_author_name
'Crisma, Marco'
'Formaggio, Fernando'
'Toniolo, Claudio'

_publ_section_title
;
 An oxazol-5(4<i>H</i>)-one from benzyloxycarbonyl-(Aib)~4~-OH
;
_journal_issue 6
_journal_name_full 'Acta Crystallographica Section C'
_journal_page_first 695
_journal_page_last 696
_journal_paper_doi 10.1107/S0108270100003413
_journal_volume 56
_journal_year 2000
_chemical_formula_sum 'C24 H34 N4 O6'
_chemical_formula_weight 474.55
_chemical_melting_point 430
_chemical_name_common 'oxazol-5(4H)-one from Z-(Aib)~4~-OH'
_chemical_name_systematic
;
benzyl
N-[8-(4,4-dimethyl-5-oxooxazol-2-yl)-2,5,5,8-tetramethyl-3,6-dioxo-4,7-
diazanon-2-yl]carbamate
;
_space_group_IT_number 14
_symmetry_cell_setting monoclinic
_symmetry_space_group_name_Hall '-P 2ybc'
_symmetry_space_group_name_H-M 'P 1 21/c 1'
_audit_creation_method SHELXL-97
_cell_angle_alpha 90.00
_cell_angle_beta 108.00(5)
_cell_angle_gamma 90.00
_cell_formula_units_Z 4
_cell_length_a 9.324(2)
_cell_length_b 25.149(3)
_cell_length_c 11.753(2)
_cell_measurement_reflns_used 48
_cell_measurement_temperature 293(2)
_cell_measurement_theta_max 12
_cell_measurement_theta_min 7
_cell_volume 2621.1(11)
_computing_cell_refinement FEBO
_computing_data_collection 'FEBO (Belletti, 1993)'
_computing_data_reduction FEBO
_computing_molecular_graphics 'PLATON (Spek, 1998)'
_computing_publication_material SHELXL97
_computing_structure_refinement 'SHELXL97 (Sheldrick, 1997)'
_computing_structure_solution 'SHELXS97 (Sheldrick, 1997)'
_diffrn_ambient_temperature 293(2)
_diffrn_measured_fraction_theta_full .994
_diffrn_measured_fraction_theta_max .994
_diffrn_measurement_device_type 'Philips PW1100'
_diffrn_measurement_method '\q-2\q scans'
_diffrn_radiation_monochromator graphite
_diffrn_radiation_source 'fine-focus sealed tube'
_diffrn_radiation_type MoK\a
_diffrn_radiation_wavelength .71073
_diffrn_reflns_av_R_equivalents .020
_diffrn_reflns_av_sigmaI/netI .028
_diffrn_reflns_limit_h_max 10
_diffrn_reflns_limit_h_min -10
_diffrn_reflns_limit_k_max 29
_diffrn_reflns_limit_k_min 0
_diffrn_reflns_limit_l_max 13
_diffrn_reflns_limit_l_min 0
_diffrn_reflns_number 4649
_diffrn_reflns_theta_full 24.71
_diffrn_reflns_theta_max 24.71
_diffrn_reflns_theta_min 4.38
_diffrn_standards_decay_% negligible
_diffrn_standards_interval_count 50
_diffrn_standards_number 3
_exptl_absorpt_coefficient_mu .087
_exptl_absorpt_correction_type none
_exptl_crystal_colour colourless
_exptl_crystal_density_diffrn 1.203
_exptl_crystal_density_method 'not measured'
_exptl_crystal_description prism
_exptl_crystal_F_000 1016
_exptl_crystal_size_max .6
_exptl_crystal_size_mid .4
_exptl_crystal_size_min .4
_refine_diff_density_max .146
_refine_diff_density_min -.220
_refine_ls_extinction_method none
_refine_ls_goodness_of_fit_ref 1.003
_refine_ls_hydrogen_treatment constr
_refine_ls_matrix_type full
_refine_ls_number_parameters 315
_refine_ls_number_reflns 4427
_refine_ls_number_restraints 3
_refine_ls_restrained_S_all 1.003
_refine_ls_R_factor_all .071
_refine_ls_R_factor_gt .043
_refine_ls_shift/su_max .021
_refine_ls_shift/su_mean .004
_refine_ls_structure_factor_coef Fsqd
_refine_ls_weighting_details 'calc w = 1/[\s^2^(Fo^2^)+(0.0835P)^2^] where P=(Fo^2^+2Fc^2^)/3'
_refine_ls_weighting_scheme calc
_refine_ls_wR_factor_ref .132
_reflns_number_gt 3058
_reflns_number_total 4427
_reflns_threshold_expression I>2\s(I)
_cod_data_source_file ln1097.cif
_cod_data_source_block I
_cod_depositor_comments
;
The following automatic conversions were performed:
'_symmetry_cell_setting' value 'Monoclinic' changed to 'monoclinic'
according to '/home/saulius/struct/CIF-dictionaries/cif_core.dic'
dictionary named 'cif_core.dic' version 2.4.1 from 2010-06-29.

Automatic conversion script
Id: cif_fix_enum 1527 2010-12-29 10:47:43Z saulius 

The following automatic conversions were performed:

'_chemical_melting_point' value '430 K' was changed to '430' - the
value should be numeric and without a unit designator.

Automatic conversion script
Id: cif_fix_values 1646 2011-03-28 12:23:43Z adriana 

The following automatic conversions were performed:

'_chemical_melting_point' value '430 K' was changed to '430' - the
value should be numeric and without a unit
designator.

'_symmetry_cell_setting' value 'Monoclinic' changed to
'monoclinic' according to
/home/saulius/struct/CIF-dictionaries/cif_core.dic dictionary named
'cif_core.dic' version 2.4.1 from 2010-06-29.

Automatic conversion script
Id: cif_fix_values 1715 2011-07-08 13:25:40Z adriana 
;
_cod_original_cell_volume 2621.1(8)
_cod_original_sg_symbol_H-M 'P 21/c'
_cod_database_code 2011015
_cod_database_fobs_code 2011015

loop_
_symmetry_equiv_pos_as_xyz
'x, y, z'
'-x, y+1/2, -z+1/2'
'-x, -y, -z'
'x, -y-1/2, z-1/2'

loop_
_atom_site_label
_atom_site_fract_x
_atom_site_fract_y
_atom_site_fract_z
_atom_site_U_iso_or_equiv
_atom_site_adp_type
_atom_site_calc_flag
_atom_site_refinement_flags
_atom_site_occupancy
_atom_site_disorder_assembly
_atom_site_disorder_group
_atom_site_type_symbol
C01 .0368(3) .43196(7) -.03121(17) .0664(6) Uani d D 1 . . C
C02 .1106(4) .44277(10) -.1132(2) .1002(9) Uani d D 1 . . C
H02 .0551 .4493 -.1925 .120 Uiso calc R 1 . . H
C03 .2652(6) .44402(13) -.0797(4) .1282(13) Uani d D 1 . . C
H03 .3131 .4523 -.1361 .154 Uiso calc R 1 . . H
C04 .3505(4) .43322(11) .0365(4) .1110(10) Uani d D 1 . . C
H04 .4553 .4340 .0586 .133 Uiso calc R 1 . . H
C05 .2793(3) .42144(10) .1184(2) .0908(7) Uani d D 1 . . C
H05 .3351 .4137 .1969 .109 Uiso calc R 1 . . H
C06 .1249(3) .42101(9) .08467(18) .0730(6) Uani d D 1 . . C
H06 .0777 .4131 .1417 .088 Uiso calc R 1 . . H
C07 -.1310(3) .43294(8) -.0658(2) .0888(8) Uani d . 1 . . C
H07A -.1618 .4495 -.0026 .107 Uiso calc R 1 . . H
H07B -.1707 .4541 -.1378 .107 Uiso calc R 1 . . H
OU -.19353(17) .37942(5) -.08716(11) .0736(4) Uani d . 1 . . O
C0 -.2332(2) .35644(7) .00284(15) .0554(5) Uani d . 1 . . C
O0 -.22556(16) .37858(5) .09709(11) .0710(4) Uani d . 1 . . O
N1 -.27910(16) .30639(5) -.02583(11) .0495(4) Uani d . 1 . . N
H1 -.2736 .2936 -.0922 .059 Uiso calc R 1 . . H
C1A -.33805(18) .27258(7) .05049(14) .0489(4) Uani d . 1 . . C
C1B1 -.3704(2) .21860(8) -.01060(17) .0655(5) Uani d . 1 . . C
H1B1 -.4474 .2223 -.0864 .098 Uiso calc R 1 . . H
H1B2 -.4042 .1944 .0390 .098 Uiso calc R 1 . . H
H1B3 -.2802 .2050 -.0229 .098 Uiso calc R 1 . . H
C1B2 -.4812(2) .29611(10) .0676(2) .0793(6) Uani d . 1 . . C
H1B4 -.4574 .3290 .1106 .119 Uiso calc R 1 . . H
H1B5 -.5222 .2716 .1120 .119 Uiso calc R 1 . . H
H1B6 -.5540 .3025 -.0092 .119 Uiso calc R 1 . . H
C1 -.21910(19) .26420(6) .17437(14) .0459(4) Uani d . 1 . . C
O1 -.25888(15) .25267(6) .26155(11) .0661(4) Uani d . 1 . . O
N2 -.07483(15) .26892(5) .17929(11) .0451(3) Uani d . 1 . . N
H2 -.0557 .2761 .1139 .054 Uiso calc R 1 . . H
C2A .05393(19) .26267(7) .28876(14) .0494(4) Uani d . 1 . . C
C2B1 .1952(2) .27702(9) .25552(18) .0683(5) Uani d . 1 . . C
H2B1 .2050 .2533 .1944 .102 Uiso calc R 1 . . H
H2B2 .2823 .2739 .3249 .102 Uiso calc R 1 . . H
H2B3 .1869 .3129 .2263 .102 Uiso calc R 1 . . H
C2B2 .0652(2) .20610(8) .33699(18) .0700(6) Uani d . 1 . . C
H2B4 -.0281 .1965 .3502 .105 Uiso calc R 1 . . H
H2B5 .1458 .2040 .4111 .105 Uiso calc R 1 . . H
H2B6 .0849 .1821 .2800 .105 Uiso calc R 1 . . H
C2 .0453(2) .30334(7) .38514(14) .0541(4) Uani d . 1 . . C
O2 .11412(18) .29478(6) .49065(11) .0781(5) Uani d . 1 . . O
N3 -.02424(16) .34978(6) .34785(12) .0545(4) Uani d . 1 . . N
H3 -.0802 .3525 .2747 .065 Uiso calc R 1 . . H
C3A -.00871(19) .39639(7) .42708(14) .0526(4) Uani d . 1 . . C
C3B1 -.0935(2) .38971(9) .51831(18) .0719(6) Uani d . 1 . . C
H3B1 -.1998 .3875 .4774 .108 Uiso calc R 1 . . H
H3B2 -.0736 .4197 .5715 .108 Uiso calc R 1 . . H
H3B3 -.0605 .3577 .5634 .108 Uiso calc R 1 . . H
C3B2 -.0678(3) .44463(8) .34730(18) .0722(6) Uani d . 1 . . C
H3B4 -.0047 .4511 .2979 .108 Uiso calc R 1 . . H
H3B5 -.0668 .4752 .3964 .108 Uiso calc R 1 . . H
H3B6 -.1691 .4379 .2976 .108 Uiso calc R 1 . . H
C3 .15714(19) .40438(7) .49153(14) .0493(4) Uani d . 1 . . C
N4 .22054(16) .41749(6) .59869(12) .0552(4) Uani d . 1 . . N
C4A .3832(2) .41893(8) .61541(17) .0624(5) Uani d . 1 . . C
C4B1 .4596(3) .37348(11) .7001(2) .0917(8) Uani d . 1 . . C
H4B1 .4482 .3794 .7776 .137 Uiso calc R 1 . . H
H4B2 .5649 .3724 .7071 .137 Uiso calc R 1 . . H
H4B3 .4134 .3403 .6686 .137 Uiso calc R 1 . . H
C4B2 .4510(3) .47288(11) .6589(3) .0954(8) Uani d . 1 . . C
H4B4 .3973 .5000 .6049 .143 Uiso calc R 1 . . H
H4B5 .5552 .4733 .6622 .143 Uiso calc R 1 . . H
H4B6 .4435 .4796 .7373 .143 Uiso calc R 1 . . H
C4 .3931(2) .40755(8) .49141(18) .0628(5) Uani d . 1 . . C
O3 .24888(14) .39839(5) .41824(10) .0612(3) Uani d . 1 . . O
O4 .49883(18) .40632(7) .45418(15) .0864(5) Uani d . 1 . . O

loop_
_atom_site_aniso_label
_atom_site_aniso_U_11
_atom_site_aniso_U_22
_atom_site_aniso_U_33
_atom_site_aniso_U_12
_atom_site_aniso_U_13
_atom_site_aniso_U_23
C01 .1006(17) .0397(10) .0556(11) -.0099(10) .0195(11) -.0006(8)
C02 .172(3) .0730(16) .0660(15) -.0173(18) .0520(18) -.0021(12)
C03 .186(4) .098(2) .149(3) -.007(2) .122(3) -.005(2)
C04 .105(2) .0824(19) .166(3) .0012(16) .071(2) -.002(2)
C05 .0877(18) .0897(18) .0955(17) -.0049(14) .0288(15) .0088(13)
C06 .0862(16) .0753(14) .0601(12) -.0088(11) .0265(11) .0059(10)
C07 .111(2) .0461(12) .0870(16) -.0124(12) -.0021(14) .0169(11)
OU .1014(11) .0525(8) .0535(8) -.0163(7) .0043(7) .0058(6)
C0 .0621(11) .0471(10) .0433(9) .0071(8) -.0039(8) .0013(8)
O0 .0910(10) .0538(8) .0555(8) .0089(7) .0039(7) -.0129(6)
N1 .0605(9) .0459(8) .0360(7) -.0002(6) .0057(6) -.0035(6)
C1A .0438(9) .0538(10) .0457(9) .0018(7) .0088(7) -.0028(7)
C1B1 .0680(13) .0635(12) .0602(11) -.0178(10) .0129(9) -.0096(9)
C1B2 .0538(12) .1050(18) .0762(14) .0183(11) .0160(10) -.0003(12)
C1 .0513(10) .0412(9) .0431(9) .0022(7) .0113(7) -.0019(7)
O1 .0730(9) .0796(9) .0504(7) .0060(7) .0260(6) .0120(6)
N2 .0463(8) .0501(8) .0348(7) .0014(6) .0066(6) -.0009(6)
C2A .0498(10) .0472(10) .0413(9) .0051(7) -.0004(7) -.0005(7)
C2B1 .0501(11) .0804(14) .0638(12) .0045(10) .0022(9) -.0087(10)
C2B2 .0773(14) .0524(11) .0640(12) .0134(10) -.0021(10) .0031(9)
C2 .0601(11) .0521(10) .0403(9) .0027(8) .0013(8) .0005(8)
O2 .1074(11) .0687(9) .0393(7) .0173(8) -.0047(7) .0019(6)
N3 .0666(10) .0474(8) .0378(7) .0055(7) -.0011(6) -.0046(6)
C3A .0572(11) .0501(10) .0446(9) .0010(8) .0073(8) -.0095(7)
C3B1 .0649(13) .0821(15) .0704(13) -.0102(11) .0235(10) -.0190(11)
C3B2 .0885(15) .0526(11) .0623(12) .0160(10) .0041(11) -.0094(9)
C3 .0594(11) .0461(10) .0428(9) -.0029(8) .0162(8) -.0042(7)
N4 .0575(9) .0581(9) .0457(8) -.0037(7) .0097(7) -.0081(7)
C4A .0554(11) .0664(12) .0589(11) -.0028(9) .0080(9) -.0071(9)
C4B1 .0844(16) .112(2) .0667(14) .0209(14) .0066(12) .0070(13)
C4B2 .0806(16) .0981(18) .1058(18) -.0279(14) .0263(14) -.0344(15)
C4 .0658(13) .0560(11) .0694(12) .0023(9) .0251(10) .0024(9)
O3 .0664(8) .0707(8) .0489(7) -.0021(7) .0213(6) -.0057(6)
O4 .0754(10) .0940(12) .1024(12) .0049(8) .0458(9) .0041(9)

loop_
_atom_type_symbol
_atom_type_description
_atom_type_scat_dispersion_real
_atom_type_scat_dispersion_imag
_atom_type_scat_source
O O .0106 .0060 'International Tables Vol C Tables 4.2.6.8 and 6.1.1.4'
N N .0061 .0033 'International Tables Vol C Tables 4.2.6.8 and 6.1.1.4'
C C .0033 .0016 'International Tables Vol C Tables 4.2.6.8 and 6.1.1.4'
H H .0000 .0000 'International Tables Vol C Tables 4.2.6.8 and 6.1.1.4'

loop_
_geom_angle_atom_site_label_1
_geom_angle_atom_site_label_2
_geom_angle_atom_site_label_3
_geom_angle
_geom_angle_publ_flag
C02 C01 C06 117.1(2) ?
C02 C01 C07 121.1(2) ?
C06 C01 C07 121.7(2) ?
C03 C02 C01 120.8(3) ?
C04 C03 C02 120.9(3) ?
C03 C04 C05 119.0(3) ?
C06 C05 C04 119.8(3) ?
C05 C06 C01 122.3(2) ?
OU C07 C01 111.22(18) ?
C0 OU C07 116.83(16) ?
O0 C0 N1 125.52(18) ?
O0 C0 OU 124.09(17) ?
N1 C0 OU 110.38(15) ?
C0 N1 C1A 122.99(14) ?
N1 C1A C1B1 106.68(14) ?
N1 C1A C1B2 111.39(16) ?
C1B1 C1A C1B2 110.68(16) ?
N1 C1A C1 111.14(13) ?
C1B1 C1A C1 107.60(14) ?
C1B2 C1A C1 109.28(15) ?
O1 C1 N2 123.08(16) ?
O1 C1 C1A 120.25(15) ?
N2 C1 C1A 116.65(14) ?
C1 N2 C2A 124.59(14) ?
N2 C2A C2B1 106.61(14) ?
N2 C2A C2B2 111.63(14) ?
C2B1 C2A C2B2 110.50(16) ?
N2 C2A C2 110.89(13) ?
C2B1 C2A C2 105.97(15) ?
C2B2 C2A C2 111.00(14) ?
O2 C2 N3 122.15(16) ?
O2 C2 C2A 119.66(15) ?
N3 C2 C2A 117.75(14) ?
C2 N3 C3A 122.80(13) ?
N3 C3A C3 107.93(14) ?
N3 C3A C3B1 112.64(15) ?
C3 C3A C3B1 109.56(14) ?
N3 C3A C3B2 107.27(13) ?
C3 C3A C3B2 108.74(16) ?
C3B1 C3A C3B2 110.58(16) ?
N4 C3 O3 117.23(15) y
N4 C3 C3A 128.92(16) y
O3 C3 C3A 113.79(14) y
C3 N4 C4A 106.66(15) y
N4 C4A C4 103.53(16) y
N4 C4A C4B2 111.88(17) ?
C4 C4A C4B2 110.49(19) ?
N4 C4A C4B1 108.71(17) ?
C4 C4A C4B1 109.18(17) ?
C4B2 C4A C4B1 112.63(19) ?
O4 C4 O3 121.66(19) y
O4 C4 C4A 131.2(2) y
O3 C4 C4A 107.14(17) y
C4 O3 C3 105.28(14) y

loop_
_geom_bond_atom_site_label_1
_geom_bond_atom_site_label_2
_geom_bond_site_symmetry_2
_geom_bond_distance
_geom_bond_publ_flag
C01 C02 . 1.374(3) ?
C01 C06 . 1.384(3) ?
C01 C07 . 1.490(3) ?
C02 C03 . 1.373(5) ?
C03 C04 . 1.378(5) ?
C04 C05 . 1.360(4) ?
C05 C06 . 1.370(3) ?
C07 OU . 1.457(2) ?
OU C0 . 1.353(2) ?
C0 O0 . 1.222(2) ?
C0 N1 . 1.339(2) ?
N1 C1A . 1.461(2) ?
C1A C1B1 . 1.522(2) ?
C1A C1B2 . 1.529(3) ?
C1A C1 . 1.548(2) ?
C1 O1 . 1.227(2) ?
C1 N2 . 1.334(2) ?
N2 C2A . 1.472(2) ?
C2A C2B1 . 1.528(3) ?
C2A C2B2 . 1.523(2) ?
C2A C2 . 1.547(2) ?
C2 O2 . 1.226(2) ?
C2 N3 . 1.342(2) ?
N3 C3A . 1.476(2) ?
C3A C3 . 1.510(3) y
C3A C3B1 . 1.525(3) ?
C3A C3B2 . 1.528(3) ?
C3 N4 . 1.259(2) y
C3 O3 . 1.397(2) y
N4 C4A . 1.468(2) y
C4A C4 . 1.516(3) y
C4A C4B2 . 1.518(3) y
C4A C4B1 . 1.539(3) y
C4 O4 . 1.196(2) y
C4 O3 . 1.374(2) y

loop_
_geom_hbond_atom_site_label_D
_geom_hbond_atom_site_label_H
_geom_hbond_atom_site_label_A
_geom_hbond_site_symmetry_A
_geom_hbond_distance_DH
_geom_hbond_distance_HA
_geom_hbond_distance_DA
_geom_hbond_angle_DHA
_geom_hbond_publ_flag
N3 H3 O0 . .86 2.21 3.052(2) 167 y
N1 H1 O1 4_565 .86 2.11 2.9627(18) 169 y

loop_
_geom_torsion_atom_site_label_1
_geom_torsion_atom_site_label_2
_geom_torsion_atom_site_label_3
_geom_torsion_atom_site_label_4
_geom_torsion
C06 C01 C02 C03 -1.8(3)
C07 C01 C02 C03 177.2(2)
C01 C02 C03 C04 1.6(4)
C02 C03 C04 C05 -.3(5)
C03 C04 C05 C06 -.7(4)
C04 C05 C06 C01 .4(4)
C02 C01 C06 C05 .9(3)
C07 C01 C06 C05 -178.1(2)
C02 C01 C07 OU 99.8(2)
C06 C01 C07 OU -81.2(3)
C01 C07 OU C0 99.2(2)
C07 OU C0 O0 3.2(3)
C07 OU C0 N1 -175.88(16)
O0 C0 N1 C1A 4.9(3)
OU C0 N1 C1A -176.01(14)
C0 N1 C1A C1B1 -177.49(15)
C0 N1 C1A C1B2 61.6(2)
C0 N1 C1A C1 -60.5(2)
N1 C1A C1 O1 156.08(15)
C1B1 C1A C1 O1 -87.47(19)
C1B2 C1A C1 O1 32.7(2)
N1 C1A C1 N2 -25.5(2)
C1B1 C1A C1 N2 90.98(17)
C1B2 C1A C1 N2 -148.80(16)
O1 C1 N2 C2A -2.0(2)
C1A C1 N2 C2A 179.64(14)
C1 N2 C2A C2B1 -174.26(15)
C1 N2 C2A C2B2 65.0(2)
C1 N2 C2A C2 -59.4(2)
N2 C2A C2 O2 158.77(17)
C2B1 C2A C2 O2 -85.9(2)
C2B2 C2A C2 O2 34.1(2)
N2 C2A C2 N3 -28.7(2)
C2B1 C2A C2 N3 86.64(19)
C2B2 C2A C2 N3 -153.36(17)
O2 C2 N3 C3A 7.6(3)
C2A C2 N3 C3A -164.78(16)
C2 N3 C3A C3 48.4(2)
C2 N3 C3A C3B1 -72.7(2)
C2 N3 C3A C3B2 165.42(18)
N3 C3A C3 N4 -140.36(18)
C3B1 C3A C3 N4 -17.4(3)
C3B2 C3A C3 N4 103.6(2)
N3 C3A C3 O3 42.75(19)
C3B1 C3A C3 O3 165.72(15)
C3B2 C3A C3 O3 -73.31(18)
O3 C3 N4 C4A -3.9(2)
C3A C3 N4 C4A 179.27(17)
C3 N4 C4A C4 3.89(19)
C3 N4 C4A C4B2 122.88(19)
C3 N4 C4A C4B1 -112.11(18)
N4 C4A C4 O4 176.5(2)
C4B2 C4A C4 O4 56.5(3)
C4B1 C4A C4 O4 -67.8(3)
N4 C4A C4 O3 -2.73(19)
C4B2 C4A C4 O3 -122.67(19)
C4B1 C4A C4 O3 112.94(19)
O4 C4 O3 C3 -178.61(18)
C4A C4 O3 C3 .69(18)
N4 C3 O3 C4 2.1(2)
C3A C3 O3 C4 179.40(14)

loop_
_cod_related_entry_id
_cod_related_entry_database
_cod_related_entry_code
1 ChemSpider 21135725
